data_4328448
loop_
_publ_author_name
'Jeongho Yeon'
'Sang-Hwan Kim'
'Sau Doan Nguyen'
'Hana Lee'
'P. Shiv Halasyamani'

_publ_contact_author_address
;
Department of Chemistry
University of Houston
Houston, Texas
77204-5003
USA
;
_publ_contact_author_email psh@uh.edu
_publ_contact_author_fax 1-713-743-0796
_publ_contact_author_name 'P. Shiv Halasyamani'
_publ_contact_author_phone 1-713-743-3278
_publ_section_title
;
 Two New Noncentrosymmetric (NCS) Polar Oxides: Syntheses,
 Characterization, and Structure-Property Relationships in BaMTe2O7 (M =
 Mg2+ or Zn2+)
;
_journal_name_full 'Inorganic Chemistry'
_journal_page_first 2662
_journal_page_last 2668
_journal_paper_doi 10.1021/ic202602q
_journal_volume 51
_journal_year 2012
_chemical_absolute_configuration unk
_chemical_formula_sum 'Ba O7 Te2 Zn'
_chemical_formula_weight 569.91
_chemical_name_systematic
;
 ?
;
_space_group_IT_number 40
_symmetry_cell_setting orthorhombic
_symmetry_space_group_name_Hall 'A 2 -2a'
_symmetry_space_group_name_H-M 'A m a 2'
_atom_sites_solution_primary direct
_atom_sites_solution_secondary difmap
_cell_angle_alpha 90
_cell_angle_beta 90
_cell_angle_gamma 90
_cell_formula_units_Z 4
_cell_length_a 5.5498(4)
_cell_length_b 15.3161(11)
_cell_length_c 7.3098(5)
_cell_measurement_reflns_used 1962
_cell_measurement_temperature 296(2)
_cell_measurement_theta_max 28.85
_cell_measurement_theta_min 2.66
_cell_volume 621.34(8)
_computing_structure_refinement 'SHELXL-97 (Sheldrick, 1997)'
_computing_structure_solution 'SHELXS-97 (Sheldrick, 1990)'
_diffrn_ambient_temperature 296(2)
_diffrn_measured_fraction_theta_full 1
_diffrn_measured_fraction_theta_max 0.967
_diffrn_measurement_device_type 'Siemens area detector diffractometer'
_diffrn_measurement_method omega_scans
_diffrn_radiation_monochromator graphite
_diffrn_radiation_type MoK\a
_diffrn_radiation_wavelength 0.71073
_diffrn_reflns_av_R_equivalents 0.0441
_diffrn_reflns_av_unetI/netI 0.0297
_diffrn_reflns_limit_h_max 7
_diffrn_reflns_limit_h_min -7
_diffrn_reflns_limit_k_max 20
_diffrn_reflns_limit_k_min -19
_diffrn_reflns_limit_l_max 9
_diffrn_reflns_limit_l_min -7
_diffrn_reflns_number 1962
_diffrn_reflns_theta_full 25
_diffrn_reflns_theta_max 28.85
_diffrn_reflns_theta_min 2.66
_exptl_absorpt_coefficient_mu 19.35
_exptl_absorpt_correction_T_max 0.3898
_exptl_absorpt_correction_T_min 0.3067
_exptl_absorpt_correction_type psi-scan
_exptl_absorpt_process_details 'north et al., 1968'
_exptl_crystal_colour colorless
_exptl_crystal_density_diffrn 6.092
_exptl_crystal_description plate
_exptl_crystal_F_000 984
_exptl_crystal_size_max 0.08
_exptl_crystal_size_mid 0.06
_exptl_crystal_size_min 0.06
_refine_diff_density_max 1.151
_refine_diff_density_min -1.012
_refine_diff_density_rms 0.237
_refine_ls_abs_structure_details 'Flack H D (1983), Acta Cryst. A39, 876-881'
_refine_ls_abs_structure_Flack 0.00(4)
_refine_ls_extinction_coef 0.0147(4)
_refine_ls_extinction_expression Fc^*^=kFc[1+0.001xFc^2^\l^3^/sin(2\q)]^-1/4^
_refine_ls_extinction_method SHELXL
_refine_ls_goodness_of_fit_ref 1.161
_refine_ls_matrix_type full
_refine_ls_number_parameters 59
_refine_ls_number_reflns 722
_refine_ls_number_restraints 1
_refine_ls_restrained_S_all 1.161
_refine_ls_R_factor_all 0.0165
_refine_ls_R_factor_gt 0.0163
_refine_ls_shift/su_max 0.008
_refine_ls_shift/su_mean 0.002
_refine_ls_structure_factor_coef Fsqd
_refine_ls_weighting_details 'calc w=1/[\s^2^(Fo^2^)+(0.0278P)^2^+1.4856P] where P=(Fo^2^+2Fc^2^)/3'
_refine_ls_weighting_scheme calc
_refine_ls_wR_factor_gt 0.0457
_refine_ls_wR_factor_ref 0.0459
_reflns_number_gt 718
_reflns_number_total 722
_reflns_threshold_expression >2sigma(I)
_cod_data_source_file ic202602q_si_004_2.cif
_cod_data_source_block BaZnTe2O7
_cod_depositor_comments
;
The following automatic conversions were performed:

'_exptl_absorpt_correction_type' value 'Psi scan' changed to
'psi-scan' according to the built-in table from CIF Core dictionary
named 'cif_core.dic' version 2.4.1 from 2010-06-29.

Automatic conversion script
Id: cif_fix_values 1891 2012-01-12 08:04:46Z andrius 
;
_cod_database_code 4328448

loop_
_symmetry_equiv_pos_as_xyz
'x, y, z'
'-x, -y, z'
'x+1/2, -y, z'
'-x+1/2, y, z'
'x, y+1/2, z+1/2'
'-x, -y+1/2, z+1/2'
'x+1/2, -y+1/2, z+1/2'
'-x+1/2, y+1/2, z+1/2'

loop_
_atom_site_label
_atom_site_type_symbol
_atom_site_fract_x
_atom_site_fract_y
_atom_site_fract_z
_atom_site_U_iso_or_equiv
_atom_site_adp_type
_atom_site_occupancy
_atom_site_symmetry_multiplicity
_atom_site_calc_flag
_atom_site_refinement_flags
Ba1 Ba 0.25 0.20992(2) 0.87187(9) 0.00934(13) Uani 1 2 d S
Te1 Te 0.25 0.42224(3) 0.60992(5) 0.00524(15) Uani 1 2 d S
Te2 Te 0.25 0.42636(3) 0.12795(6) 0.00759(15) Uani 1 2 d S
Zn1 Zn 0.25 0.61556(5) 0.85450(18) 0.00805(19) Uani 1 2 d S
O1 O 0.25 0.3647(3) 0.3690(12) 0.0094(8) Uiso 1 2 d S
O2 O 0.9934(10) 0.3563(2) 0.0625(5) 0.0132(9) Uani 1 1 d .
O3 O 0.25 0.4832(3) 0.8375(8) 0.0078(11) Uani 1 2 d S
O4 O 0.0072(11) 0.3443(3) 0.6792(5) 0.0084(7) Uani 1 1 d .
O5 O 0 0.5 0.4990(7) 0.0104(10) Uani 1 2 d S

loop_
_atom_site_aniso_label
_atom_site_aniso_U_11
_atom_site_aniso_U_22
_atom_site_aniso_U_33
_atom_site_aniso_U_23
_atom_site_aniso_U_13
_atom_site_aniso_U_12
Ba1 0.00964(18) 0.0094(2) 0.0090(2) 0.0001(2) 0 0
Te1 0.0047(3) 0.0060(2) 0.0050(3) -0.0002(2) 0 0
Te2 0.0076(3) 0.0069(2) 0.0083(3) -0.0006(2) 0 0
Zn1 0.0077(3) 0.0092(4) 0.0072(4) 0.0007(4) 0 0
O2 0.0072(17) 0.020(2) 0.0128(19) 0.0052(14) -0.003(2) -0.0069(17)
O3 0.0075(18) 0.007(2) 0.009(3) -0.0012(18) 0 0
O4 0.0091(16) 0.0060(15) 0.0102(18) -0.0009(12) 0.0004(16) -0.0042(15)
O5 0.011(2) 0.008(2) 0.012(2) 0 0 0.007(2)

loop_
_atom_type_symbol
_atom_type_description
_atom_type_scat_dispersion_real
_atom_type_scat_dispersion_imag
_atom_type_scat_source
O O 0.0106 0.006 'International Tables Vol C Tables 4.2.6.8 and 6.1.1.4'
Zn Zn 0.2839 1.4301 'International Tables Vol C Tables 4.2.6.8 and 6.1.1.4'
Te Te -0.5308 1.6751 'International Tables Vol C Tables 4.2.6.8 and 6.1.1.4'
Ba Ba -0.3244 2.2819 'International Tables Vol C Tables 4.2.6.8 and 6.1.1.4'

loop_
_geom_angle_atom_site_label_1
_geom_angle_atom_site_label_2
_geom_angle_atom_site_label_3
_geom_angle
_geom_angle_site_symmetry_1
_geom_angle_site_symmetry_3
O4 Ba1 O4 61.6(2) 7 6
O4 Ba1 O2 141.59(11) 7 6_655
O4 Ba1 O2 107.07(9) 6 6_655
O4 Ba1 O2 107.07(9) 7 7_455
O4 Ba1 O2 141.59(11) 6 7_455
O2 Ba1 O2 57.2(2) 6_655 7_455
O4 Ba1 O4 111.91(7) 7 4
O4 Ba1 O4 149.31(10) 6 4
O2 Ba1 O4 95.17(15) 6_655 4
O2 Ba1 O4 68.60(14) 7_455 4
O4 Ba1 O4 149.31(10) 7 .
O4 Ba1 O4 111.91(7) 6 .
O2 Ba1 O4 68.60(14) 6_655 .
O2 Ba1 O4 95.17(15) 7_455 .
O4 Ba1 O4 56.8(2) 4 .
O4 Ba1 O2 66.74(12) 7 4_656
O4 Ba1 O2 95.24(14) 6 4_656
O2 Ba1 O2 150.23(11) 6_655 4_656
O2 Ba1 O2 114.43(7) 7_455 4_656
O4 Ba1 O2 57.49(9) 4 4_656
O4 Ba1 O2 85.06(9) . 4_656
O4 Ba1 O2 95.24(14) 7 1_456
O4 Ba1 O2 66.74(12) 6 1_456
O2 Ba1 O2 114.43(7) 6_655 1_456
O2 Ba1 O2 150.23(11) 7_455 1_456
O4 Ba1 O2 85.06(9) 4 1_456
O4 Ba1 O2 57.49(9) . 1_456
O2 Ba1 O2 56.69(19) 4_656 1_456
O4 Ba1 O1 111.45(19) 7 6
O4 Ba1 O1 54.47(19) 6 6
O2 Ba1 O1 54.20(18) 6_655 6
O2 Ba1 O1 107.46(18) 7_455 6
O4 Ba1 O1 135.44(18) 4 6
O4 Ba1 O1 80.41(16) . 6
O2 Ba1 O1 136.62(16) 4_656 6
O2 Ba1 O1 81.31(14) 1_456 6
O4 Ba1 O1 54.47(19) 7 6_655
O4 Ba1 O1 111.45(19) 6 6_655
O2 Ba1 O1 107.46(18) 6_655 6_655
O2 Ba1 O1 54.20(18) 7_455 6_655
O4 Ba1 O1 80.41(16) 4 6_655
O4 Ba1 O1 135.44(18) . 6_655
O2 Ba1 O1 81.31(14) 4_656 6_655
O2 Ba1 O1 136.62(17) 1_456 6_655
O1 Ba1 O1 135.23(15) 6 6_655
O4 Ba1 Te1 131.71(10) 7 .
O4 Ba1 Te1 131.71(10) 6 .
O2 Ba1 Te1 84.44(8) 6_655 .
O2 Ba1 Te1 84.44(8) 7_455 .
O4 Ba1 Te1 28.63(11) 4 .
O4 Ba1 Te1 28.63(11) . .
O2 Ba1 Te1 65.90(7) 4_656 .
O2 Ba1 Te1 65.90(7) 1_456 .
O1 Ba1 Te1 108.94(11) 6 .
O1 Ba1 Te1 108.94(11) 6_655 .
O4 Ba1 Te2 82.13(9) 7 1_556
O4 Ba1 Te2 82.13(9) 6 1_556
O2 Ba1 Te2 134.98(9) 6_655 1_556
O2 Ba1 Te2 134.98(9) 7_455 1_556
O4 Ba1 Te2 67.18(9) 4 1_556
O4 Ba1 Te2 67.18(9) . 1_556
O2 Ba1 Te2 28.44(10) 4_656 1_556
O2 Ba1 Te2 28.44(10) 1_456 1_556
O1 Ba1 Te2 109.57(11) 6 1_556
O1 Ba1 Te2 109.57(11) 6_655 1_556
Te1 Ba1 Te2 59.943(11) . 1_556
O4 Te1 O4 92.2(3) . 4
O4 Te1 O3 94.38(16) . .
O4 Te1 O3 94.38(16) 4 .
O4 Te1 O1 87.49(15) . .
O4 Te1 O1 87.49(15) 4 .
O3 Te1 O1 177.3(2) . .
O4 Te1 O5 171.74(17) . 3_565
O4 Te1 O5 89.44(17) 4 3_565
O3 Te1 O5 93.57(16) . 3_565
O1 Te1 O5 84.49(18) . 3_565
O4 Te1 O5 89.44(17) . .
O4 Te1 O5 171.74(17) 4 .
O3 Te1 O5 93.57(16) . .
O1 Te1 O5 84.49(18) . .
O5 Te1 O5 87.83(12) 3_565 .
O4 Te1 Ba1 46.56(16) . .
O4 Te1 Ba1 46.56(16) 4 .
O3 Te1 Ba1 88.80(14) . .
O1 Te1 Ba1 93.90(16) . .
O5 Te1 Ba1 135.95(5) 3_565 .
O5 Te1 Ba1 135.95(5) . .
O4 Te1 Ba1 107.81(16) 4 6_554
O3 Te1 Ba1 130.64(5) . 6_554
O1 Te1 Ba1 50.25(6) . 6_554
O5 Te1 Ba1 129.03(14) 3_565 6_554
O5 Te1 Ba1 68.28(5) . 6_554
Ba1 Te1 Ba1 77.074(9) . 6_554
O4 Te1 Ba1 107.81(16) . 6_654
O3 Te1 Ba1 130.64(5) . 6_654
O1 Te1 Ba1 50.25(6) . 6_654
O5 Te1 Ba1 68.28(5) 3_565 6_654
O5 Te1 Ba1 129.03(14) . 6_654
Ba1 Te1 Ba1 77.074(9) . 6_654
Ba1 Te1 Ba1 92.223(15) 6_554 6_654
O2 Te2 O2 100.9(3) 1_455 4_655
O2 Te2 O1 87.35(15) 1_455 .
O2 Te2 O1 87.35(15) 4_655 .
O2 Te2 O3 88.89(14) 1_455 1_554
O2 Te2 O3 88.89(14) 4_655 1_554
O1 Te2 O3 174.1(2) . 1_554
O2 Te2 Ba1 50.69(15) 1_455 1_554
O2 Te2 Ba1 50.69(15) 4_655 1_554
O1 Te2 Ba1 91.25(16) . 1_554
O3 Te2 Ba1 82.83(12) 1_554 1_554
O2 Te2 Ba1 110.85(13) 4_655 6_554
O1 Te2 Ba1 49.06(6) . 6_554
O3 Te2 Ba1 128.71(5) 1_554 6_554
Ba1 Te2 Ba1 76.051(10) 1_554 6_554
O2 Te2 Ba1 110.85(13) 1_455 6_654
O1 Te2 Ba1 49.06(6) . 6_654
O3 Te2 Ba1 128.71(5) 1_554 6_654
Ba1 Te2 Ba1 76.051(10) 1_554 6_654
Ba1 Te2 Ba1 90.617(16) 6_554 6_654
O4 Zn1 O4 90.2(3) 2_565 3_565
O4 Zn1 O3 105.42(18) 2_565 .
O4 Zn1 O3 105.42(18) 3_565 .
O4 Zn1 O2 149.58(15) 2_565 3_466
O4 Zn1 O2 86.65(13) 3_565 3_466
O3 Zn1 O2 104.58(17) . 3_466
O4 Zn1 O2 86.65(13) 2_565 2_666
O4 Zn1 O2 149.58(15) 3_565 2_666
O3 Zn1 O2 104.58(17) . 2_666
O2 Zn1 O2 81.0(3) 3_466 2_666
O4 Zn1 Ba1 45.22(15) 2_565 5_554
O4 Zn1 Ba1 45.22(15) 3_565 5_554
O3 Zn1 Ba1 108.77(17) . 5_554
O2 Zn1 Ba1 126.74(13) 3_466 5_554
O2 Zn1 Ba1 126.74(13) 2_666 5_554
O4 Zn1 Ba1 108.62(14) 2_565 2_665
O4 Zn1 Ba1 45.51(13) 3_565 2_665
O3 Zn1 Ba1 133.956(10) . 2_665
O2 Zn1 Ba1 50.54(13) 3_466 2_665
O2 Zn1 Ba1 107.45(12) 2_666 2_665
Ba1 Zn1 Ba1 76.563(16) 5_554 2_665
O4 Zn1 Ba1 45.51(13) 2_565 2_565
O4 Zn1 Ba1 108.62(14) 3_565 2_565
O3 Zn1 Ba1 133.956(10) . 2_565
O2 Zn1 Ba1 107.45(12) 3_466 2_565
O2 Zn1 Ba1 50.54(13) 2_666 2_565
Ba1 Zn1 Ba1 76.563(16) 5_554 2_565
Ba1 Zn1 Ba1 92.078(19) 2_665 2_565
Te1 O1 Te2 125.2(2) . .
Te1 O1 Ba1 99.45(19) . 6_554
Te2 O1 Ba1 100.72(19) . 6_554
Te1 O1 Ba1 99.45(19) . 6_654
Te2 O1 Ba1 100.72(19) . 6_654
Ba1 O1 Ba1 135.23(15) 6_554 6_654
Te2 O2 Zn1 124.77(19) 1_655 2_664
Te2 O2 Ba1 111.74(17) 1_655 6_654
Zn1 O2 Ba1 110.5(2) 2_664 6_654
Te2 O2 Ba1 100.9(2) 1_655 1_654
Zn1 O2 Ba1 97.11(15) 2_664 1_654
Ba1 O2 Ba1 109.32(12) 6_654 1_654
Te1 O3 Zn1 122.8(3) . .
Te1 O3 Te2 128.4(2) . 1_556
Zn1 O3 Te2 108.8(3) . 1_556
Te1 O4 Zn1 119.2(2) . 2_565
Te1 O4 Ba1 109.93(16) . 6_554
Zn1 O4 Ba1 103.9(2) 2_565 6_554
Te1 O4 Ba1 104.8(2) . .
Zn1 O4 Ba1 104.03(16) 2_565 .
Ba1 O4 Ba1 115.32(15) 6_554 .
Te1 O5 Te1 132.2(3) 2_565 .

loop_
_geom_bond_atom_site_label_1
_geom_bond_atom_site_label_2
_geom_bond_distance
_geom_bond_site_symmetry_2
Ba1 O4 2.788(5) 7
Ba1 O4 2.788(5) 6
Ba1 O2 2.823(4) 6_655
Ba1 O2 2.823(4) 7_455
Ba1 O4 2.834(5) 4
Ba1 O4 2.834(5) .
Ba1 O2 2.999(5) 4_656
Ba1 O2 2.999(5) 1_456
Ba1 O1 3.001(2) 6
Ba1 O1 3.001(2) 6_655
Te1 O4 1.870(5) .
Te1 O4 1.870(5) 4
Te1 O3 1.907(5) .
Te1 O1 1.969(8) .
Te1 O5 2.000(2) 3_565
Te1 O5 2.000(2) .
Te2 O2 1.846(5) 1_455
Te2 O2 1.846(5) 4_655
Te2 O1 1.999(8) .
Te2 O3 2.295(5) 1_554
Zn1 O4 2.015(5) 2_565
Zn1 O4 2.015(5) 3_565
Zn1 O3 2.031(5) .
Zn1 O2 2.079(5) 3_466
Zn1 O2 2.079(5) 2_666
O1 Ba1 3.001(2) 6_554
O1 Ba1 3.001(2) 6_654
O2 Te2 1.846(5) 1_655
O2 Zn1 2.079(5) 2_664
O2 Ba1 2.823(4) 6_654
O2 Ba1 2.999(5) 1_654
O3 Te2 2.295(5) 1_556
O4 Zn1 2.015(5) 2_565
O4 Ba1 2.788(5) 6_554
O5 Te1 2.000(2) 2_565
